data_1540605
loop_
_publ_author_name
'Wu, Bin'
'Chopra, Rena'
'Yoshikai, Naohiko'

_publ_section_title
;
 One-Pot Benzo[b]phosphole Synthesis through Sequential Alkyne
 Arylmagnesiation, Electrophilic Trapping, and Intramolecular
 Phospha-Friedel-Crafts Cyclization.
;
_journal_issue 22
_journal_name_full 'Organic letters'
_journal_page_first 5666
_journal_page_last 5669
_journal_paper_doi 10.1021/acs.orglett.5b02950
_journal_volume 17
_journal_year 2015
_chemical_formula_sum 'C38 H25 O P'
_chemical_formula_weight 528.55
_chemical_name_systematic '10,11,12-Triphenyl-10H-phenanthro[9,10-f]phosphindole 10-oxide'
_space_group_crystal_system triclinic
_space_group_IT_number 2
_space_group_name_Hall '-P 1'
_space_group_name_H-M_alt 'P -1'
_symmetry_space_group_name_Hall '-P 1'
_symmetry_space_group_name_H-M 'P -1'
_atom_sites_solution_hydrogens geom
_cell_angle_alpha 67.996(5)
_cell_angle_beta 82.773(6)
_cell_angle_gamma 76.624(6)
_cell_formula_units_Z 2
_cell_length_a 10.332(2)
_cell_length_b 10.435(2)
_cell_length_c 13.632(3)
_cell_measurement_reflns_used 1199
_cell_measurement_temperature 103.(2)
_cell_measurement_theta_max 21.8134
_cell_measurement_theta_min 2.6430
_cell_volume 1324.5(5)
_computing_cell_refinement 'SAINT V8.34A (Bruker AXS Inc., 2013)'
_computing_data_collection 'APEX2 (Bruker AXS Inc., 2014)'
_computing_data_reduction 'SAINT V8.34A (Bruker AXS Inc., 2013)'
_computing_molecular_graphics 'XP (Bruker AXS Inc., 2014)'
_computing_publication_material 'APEX2 (Bruker AXS Inc., 2014)'
_computing_structure_refinement 'SHELXL-2014/6 (Sheldrick, 2014)'
_computing_structure_solution 'SHELXT (Bruker AXS Inc., 2014)'
_diffrn_ambient_temperature 103.(2)
_diffrn_detector_area_resol_mean 8.3333
_diffrn_measured_fraction_theta_full 0.995
_diffrn_measured_fraction_theta_max 0.995
_diffrn_measurement_device_type 'CCD area detector'
_diffrn_measurement_method 'phi and omega scans'
_diffrn_radiation_monochromator graphite
_diffrn_radiation_type MoK\a
_diffrn_radiation_wavelength 0.71073
_diffrn_reflns_av_R_equivalents 0.1327
_diffrn_reflns_av_unetI/netI 0.1179
_diffrn_reflns_limit_h_max 12
_diffrn_reflns_limit_h_min -12
_diffrn_reflns_limit_k_max 12
_diffrn_reflns_limit_k_min -12
_diffrn_reflns_limit_l_max 16
_diffrn_reflns_limit_l_min -16
_diffrn_reflns_number 24352
_diffrn_reflns_theta_full 25.69
_diffrn_reflns_theta_max 25.69
_diffrn_reflns_theta_min 2.03
_diffrn_source 'fine-focus sealed tube'
_exptl_absorpt_coefficient_mu 0.135
_exptl_absorpt_correction_T_max 0.98
_exptl_absorpt_correction_T_min 0.83
_exptl_absorpt_correction_type multi-scan
_exptl_absorpt_process_details 'SADABS V2014/4 (Bruker AXS Inc.)'
_exptl_crystal_colour colourless
_exptl_crystal_density_diffrn 1.325
_exptl_crystal_density_method 'not measured'
_exptl_crystal_description block
_exptl_crystal_F_000 552
_exptl_crystal_size_max 0.220
_exptl_crystal_size_mid 0.200
_exptl_crystal_size_min 0.120
_refine_diff_density_max 0.318
_refine_diff_density_min -0.433
_refine_ls_extinction_method none
_refine_ls_goodness_of_fit_ref 0.997
_refine_ls_hydrogen_treatment constr
_refine_ls_matrix_type full
_refine_ls_number_parameters 361
_refine_ls_number_reflns 5018
_refine_ls_number_restraints 0
_refine_ls_restrained_S_all 0.997
_refine_ls_R_factor_all 0.1224
_refine_ls_R_factor_gt 0.0585
_refine_ls_shift/su_max 0.000
_refine_ls_shift/su_mean 0.000
_refine_ls_structure_factor_coef Fsqd
_refine_ls_weighting_details 'w=1/[\s^2^(Fo^2^)+(0.0550P)^2^] where P=(Fo^2^+2Fc^2^)/3'
_refine_ls_weighting_scheme calc
_refine_ls_wR_factor_gt 0.1177
_refine_ls_wR_factor_ref 0.1468
_reflns_number_gt 2971
_reflns_number_total 5018
_reflns_threshold_expression 'I > 2\s(I)'
_cod_data_source_file ol5b02950_si_002.cif
_cod_data_source_block I
_cod_database_code 1540605

loop_
_space_group_symop_operation_xyz
'x, y, z'
'-x, -y, -z'

loop_
_atom_site_type_symbol
_atom_site_label
_atom_site_fract_x
_atom_site_fract_y
_atom_site_fract_z
_atom_site_U_iso_or_equiv
_atom_site_adp_type
_atom_site_calc_flag
_atom_site_refinement_flags_adp
_atom_site_refinement_flags_posn
_atom_site_occupancy
C C1 1.2347(3) 0.7952(3) 0.1933(2) 0.0177(7) Uani d . . 1
C C2 1.2969(3) 0.7596(3) 0.2884(2) 0.0209(7) Uani d . . 1
H H2 1.2749 0.6843 0.3492 0.025 Uiso calc U R 1
C C3 1.3891(3) 0.8317(3) 0.2953(3) 0.0236(8) Uani d . . 1
H H3 1.4321 0.8047 0.3597 0.028 Uiso calc U R 1
C C4 1.4192(3) 0.9447(3) 0.2072(2) 0.0256(8) Uani d . . 1
H H4 1.4792 0.998 0.2127 0.031 Uiso calc U R 1
C C5 1.3625(3) 0.9792(3) 0.1127(3) 0.0248(8) Uani d . . 1
H H5 1.3847 1.0557 0.0531 0.03 Uiso calc U R 1
C C6 1.2718(3) 0.9033(3) 0.1021(2) 0.0180(7) Uani d . . 1
C C7 1.2169(3) 0.9352(3) -0.0010(2) 0.0197(7) Uani d . . 1
C C8 1.2612(3) 1.0329(3) -0.0951(2) 0.0216(8) Uani d . . 1
H H8 1.3286 1.0796 -0.0922 0.026 Uiso calc U R 1
C C9 1.2098(3) 1.0624(3) -0.1907(2) 0.0229(8) Uani d . . 1
H H9 1.2414 1.129 -0.253 0.027 Uiso calc U R 1
C C10 1.1108(3) 0.9944(3) -0.1964(2) 0.0223(8) Uani d . . 1
H H10 1.0731 1.0166 -0.2623 0.027 Uiso calc U R 1
C C11 1.0682(3) 0.8956(3) -0.1067(2) 0.0223(8) Uani d . . 1
H H11 1.0027 0.8478 -0.1115 0.027 Uiso calc U R 1
C C12 1.1198(3) 0.8637(3) -0.0076(2) 0.0170(7) Uani d . . 1
C C13 1.0713(3) 0.7608(3) 0.0896(2) 0.0165(7) Uani d . . 1
C C14 1.1295(3) 0.7255(3) 0.1869(2) 0.0167(7) Uani d . . 1
C C15 1.0793(3) 0.6277(3) 0.2791(2) 0.0173(7) Uani d . . 1
H H15 1.1186 0.6012 0.345 0.021 Uiso calc U R 1
C C16 0.9746(3) 0.5713(3) 0.2737(2) 0.0170(7) Uani d . . 1
C C17 0.9149(3) 0.6071(3) 0.1768(2) 0.0168(7) Uani d . . 1
C C18 0.9645(3) 0.6994(3) 0.0861(2) 0.0179(7) Uani d . . 1
H H18 0.9264 0.722 0.0203 0.021 Uiso calc U R 1
C C19 0.7966(3) 0.5429(3) 0.1880(2) 0.0174(7) Uani d . . 1
C C20 0.7673(3) 0.4614(3) 0.2876(2) 0.0177(7) Uani d . . 1
C C21 0.6580(3) 0.3818(3) 0.3267(2) 0.0198(7) Uani d . . 1
C C22 0.6633(3) 0.2593(3) 0.3074(2) 0.0241(8) Uani d . . 1
H H22 0.736 0.2278 0.2665 0.029 Uiso calc U R 1
C C23 0.5629(3) 0.1822(4) 0.3475(3) 0.0294(9) Uani d . . 1
H H23 0.5685 0.0974 0.335 0.035 Uiso calc U R 1
C C24 0.4549(4) 0.2283(4) 0.4053(3) 0.0320(9) Uani d . . 1
H H24 0.3858 0.1762 0.4315 0.038 Uiso calc U R 1
C C25 0.4481(4) 0.3513(4) 0.4251(3) 0.0324(9) Uani d . . 1
H H25 0.3742 0.3838 0.4646 0.039 Uiso calc U R 1
C C26 0.5497(3) 0.4261(4) 0.3869(3) 0.0288(8) Uani d . . 1
H H26 0.5456 0.5089 0.4018 0.035 Uiso calc U R 1
C C27 0.7204(3) 0.5746(3) 0.0924(2) 0.0165(7) Uani d . . 1
C C28 0.7854(3) 0.5429(3) 0.0057(2) 0.0228(8) Uani d . . 1
H H28 0.8767 0.4979 0.0092 0.027 Uiso calc U R 1
C C29 0.7185(4) 0.5760(3) -0.0852(2) 0.0278(8) Uani d . . 1
H H29 0.7638 0.5547 -0.144 0.033 Uiso calc U R 1
C C30 0.5846(4) 0.6407(3) -0.0896(3) 0.0285(9) Uani d . . 1
H H30 0.538 0.6642 -0.1518 0.034 Uiso calc U R 1
C C31 0.5193(3) 0.6709(3) -0.0035(3) 0.0274(8) Uani d . . 1
H H31 0.4276 0.7145 -0.0066 0.033 Uiso calc U R 1
C C32 0.5866(3) 0.6379(3) 0.0871(2) 0.0221(8) Uani d . . 1
H H32 0.5408 0.6587 0.1459 0.027 Uiso calc U R 1
C C33 0.9988(3) 0.2795(3) 0.4015(2) 0.0179(7) Uani d . . 1
C C34 1.0372(3) 0.2241(3) 0.3211(2) 0.0269(8) Uani d . . 1
H H34 1.0014 0.2743 0.2531 0.032 Uiso calc U R 1
C C35 1.1263(3) 0.0978(3) 0.3390(3) 0.0275(8) Uani d . . 1
H H35 1.1513 0.0612 0.2836 0.033 Uiso calc U R 1
C C36 1.1792(3) 0.0244(3) 0.4372(2) 0.0246(8) Uani d . . 1
H H36 1.2395 -0.0635 0.45 0.03 Uiso calc U R 1
C C37 1.1441(3) 0.0790(4) 0.5173(2) 0.0293(9) Uani d . . 1
H H37 1.1816 0.0292 0.5846 0.035 Uiso calc U R 1
C C38 1.0541(3) 0.2064(3) 0.4996(2) 0.0254(8) Uani d . . 1
H H38 1.0305 0.2434 0.5548 0.031 Uiso calc U R 1
O O1 0.8390(2) 0.4782(2) 0.47560(15) 0.0217(5) Uani d . . 1
P P1 0.88929(9) 0.44924(9) 0.37729(6) 0.0181(2) Uani d . . 1

loop_
_atom_site_aniso_label
_atom_site_aniso_U_11
_atom_site_aniso_U_22
_atom_site_aniso_U_33
_atom_site_aniso_U_12
_atom_site_aniso_U_13
_atom_site_aniso_U_23
C1 0.0166(18) 0.0191(17) 0.0183(17) -0.0013(14) 0.0000(14) -0.0094(14)
C2 0.0202(19) 0.0205(18) 0.0203(18) -0.0025(15) 0.0005(14) -0.0069(15)
C3 0.0205(19) 0.031(2) 0.0238(19) -0.0024(16) -0.0017(15) -0.0164(16)
C4 0.019(2) 0.035(2) 0.029(2) -0.0126(16) 0.0059(16) -0.0169(17)
C5 0.024(2) 0.0282(19) 0.0249(19) -0.0085(16) 0.0054(15) -0.0127(16)
C6 0.0186(19) 0.0182(17) 0.0200(18) -0.0032(14) 0.0021(14) -0.0113(14)
C7 0.0162(18) 0.0198(17) 0.0207(18) -0.0004(14) 0.0037(14) -0.0079(15)
C8 0.0163(19) 0.0187(18) 0.0278(19) -0.0021(14) 0.0023(15) -0.0078(15)
C9 0.023(2) 0.0208(18) 0.0206(19) -0.0048(15) 0.0075(15) -0.0052(15)
C10 0.024(2) 0.0247(18) 0.0150(17) -0.0008(15) -0.0009(14) -0.0055(15)
C11 0.029(2) 0.0194(18) 0.0190(18) -0.0064(15) 0.0047(15) -0.0080(15)
C12 0.0154(18) 0.0177(17) 0.0171(17) -0.0017(14) 0.0041(14) -0.0078(14)
C13 0.0189(18) 0.0140(16) 0.0171(17) -0.0018(14) 0.0010(14) -0.0076(14)
C14 0.0184(18) 0.0137(16) 0.0194(17) -0.0023(14) 0.0026(14) -0.0089(14)
C15 0.0195(19) 0.0166(17) 0.0165(17) -0.0024(14) -0.0031(14) -0.0066(14)
C16 0.0184(18) 0.0160(17) 0.0151(17) -0.0011(14) -0.0015(14) -0.0050(14)
C17 0.0194(18) 0.0157(16) 0.0154(17) -0.0004(14) 0.0001(14) -0.0076(14)
C18 0.0200(19) 0.0184(17) 0.0144(17) 0.0000(14) -0.0023(14) -0.0065(14)
C19 0.0179(18) 0.0136(16) 0.0210(18) -0.0014(14) 0.0017(14) -0.0085(14)
C20 0.0188(18) 0.0182(17) 0.0169(17) -0.0037(14) -0.0012(14) -0.0068(14)
C21 0.0212(19) 0.0212(18) 0.0144(17) -0.0050(15) -0.0023(14) -0.0023(14)
C22 0.021(2) 0.0264(19) 0.0275(19) -0.0053(16) -0.0019(15) -0.0115(16)
C23 0.034(2) 0.028(2) 0.030(2) -0.0114(18) -0.0083(18) -0.0093(17)
C24 0.029(2) 0.040(2) 0.025(2) -0.0180(18) -0.0046(17) -0.0022(17)
C25 0.025(2) 0.039(2) 0.033(2) -0.0110(18) 0.0088(17) -0.0137(18)
C26 0.028(2) 0.0264(19) 0.033(2) -0.0079(17) 0.0078(17) -0.0132(17)
C27 0.0195(19) 0.0147(16) 0.0157(17) -0.0067(14) -0.0023(14) -0.0035(14)
C28 0.020(2) 0.0267(19) 0.0237(19) -0.0029(15) -0.0019(15) -0.0122(16)
C29 0.034(2) 0.032(2) 0.0210(19) -0.0113(18) 0.0017(16) -0.0119(16)
C30 0.037(2) 0.0263(19) 0.0234(19) -0.0084(17) -0.0141(17) -0.0043(16)
C31 0.024(2) 0.0214(19) 0.035(2) -0.0008(16) -0.0093(17) -0.0074(16)
C32 0.023(2) 0.0213(18) 0.0236(19) -0.0052(15) 0.0004(15) -0.0096(15)
C33 0.0195(19) 0.0165(17) 0.0176(17) -0.0087(14) 0.0031(14) -0.0043(14)
C34 0.035(2) 0.028(2) 0.0192(18) -0.0050(17) -0.0032(16) -0.0098(16)
C35 0.028(2) 0.030(2) 0.032(2) 0.0001(17) -0.0045(17) -0.0216(17)
C36 0.025(2) 0.0189(18) 0.0244(19) -0.0031(15) 0.0012(16) -0.0035(15)
C37 0.030(2) 0.031(2) 0.0170(18) 0.0012(17) -0.0021(16) -0.0010(16)
C38 0.030(2) 0.0260(19) 0.0181(18) -0.0024(16) 0.0036(15) -0.0085(15)
O1 0.0242(13) 0.0256(13) 0.0162(12) -0.0055(11) 0.0008(10) -0.0088(10)
P1 0.0199(5) 0.0196(5) 0.0145(4) -0.0053(4) -0.0006(4) -0.0049(4)

loop_
_atom_type_symbol
_atom_type_description
_atom_type_scat_dispersion_real
_atom_type_scat_dispersion_imag
_atom_type_scat_source
C C 0.0033 0.0016 'International Tables Vol C Tables 4.2.6.8 and 6.1.1.4'
H H 0.0000 0.0000 'International Tables Vol C Tables 4.2.6.8 and 6.1.1.4'
O O 0.0106 0.0060 'International Tables Vol C Tables 4.2.6.8 and 6.1.1.4'
P P 0.1023 0.0942 'International Tables Vol C Tables 4.2.6.8 and 6.1.1.4'

loop_
_geom_angle_atom_site_label_1
_geom_angle_atom_site_label_2
_geom_angle_atom_site_label_3
_geom_angle
C2 C1 C6 119.1(3)
C2 C1 C14 121.7(3)
C6 C1 C14 119.2(3)
C3 C2 C1 121.2(3)
C2 C3 C4 119.6(3)
C5 C4 C3 120.2(3)
C4 C5 C6 121.4(3)
C5 C6 C1 118.2(3)
C5 C6 C7 121.3(3)
C1 C6 C7 120.6(3)
C8 C7 C12 118.2(3)
C8 C7 C6 122.0(3)
C12 C7 C6 119.8(3)
C9 C8 C7 121.8(3)
C8 C9 C10 119.8(3)
C11 C10 C9 119.9(3)
C10 C11 C12 121.2(3)
C11 C12 C7 119.1(3)
C11 C12 C13 121.4(3)
C7 C12 C13 119.5(3)
C14 C13 C18 119.6(3)
C14 C13 C12 120.2(3)
C18 C13 C12 120.2(3)
C13 C14 C15 118.7(3)
C13 C14 C1 120.4(3)
C15 C14 C1 120.8(3)
C16 C15 C14 120.4(3)
C15 C16 C17 121.3(3)
C15 C16 P1 129.8(2)
C17 C16 P1 109.0(2)
C18 C17 C16 119.1(3)
C18 C17 C19 127.4(3)
C16 C17 C19 113.4(3)
C17 C18 C13 120.9(3)
C20 C19 C17 114.5(3)
C20 C19 C27 126.0(3)
C17 C19 C27 119.6(3)
C19 C20 C21 128.7(3)
C19 C20 P1 110.7(2)
C21 C20 P1 120.6(2)
C22 C21 C26 118.6(3)
C22 C21 C20 120.7(3)
C26 C21 C20 120.6(3)
C21 C22 C23 120.5(3)
C24 C23 C22 120.4(3)
C23 C24 C25 119.6(3)
C26 C25 C24 119.7(3)
C25 C26 C21 121.1(3)
C32 C27 C28 118.9(3)
C32 C27 C19 121.3(3)
C28 C27 C19 119.7(3)
C29 C28 C27 120.9(3)
C28 C29 C30 119.4(3)
C31 C30 C29 120.0(3)
C30 C31 C32 120.4(3)
C31 C32 C27 120.4(3)
C38 C33 C34 118.8(3)
C38 C33 P1 119.7(2)
C34 C33 P1 121.4(2)
C35 C34 C33 120.9(3)
C34 C35 C36 120.0(3)
C35 C36 C37 119.8(3)
C36 C37 C38 120.3(3)
C33 C38 C37 120.1(3)
O1 P1 C16 119.89(13)
O1 P1 C33 113.53(13)
C16 P1 C33 104.63(14)
O1 P1 C20 117.71(14)
C16 P1 C20 92.28(14)
C33 P1 C20 106.02(14)

loop_
_geom_bond_atom_site_label_1
_geom_bond_atom_site_label_2
_geom_bond_distance
C1 C2 1.405(4)
C1 C6 1.412(4)
C1 C14 1.468(4)
C2 C3 1.374(4)
C3 C4 1.395(4)
C4 C5 1.370(4)
C5 C6 1.410(4)
C6 C7 1.473(4)
C7 C8 1.409(4)
C7 C12 1.411(4)
C8 C9 1.368(4)
C9 C10 1.398(4)
C10 C11 1.372(4)
C11 C12 1.408(4)
C12 C13 1.475(4)
C13 C14 1.411(4)
C13 C18 1.412(4)
C14 C15 1.417(4)
C15 C16 1.367(4)
C16 C17 1.411(4)
C16 P1 1.803(3)
C17 C18 1.377(4)
C17 C19 1.490(4)
C19 C20 1.345(4)
C19 C27 1.497(4)
C20 C21 1.484(4)
C20 P1 1.816(3)
C21 C22 1.386(4)
C21 C26 1.397(4)
C22 C23 1.391(4)
C23 C24 1.383(5)
C24 C25 1.392(5)
C25 C26 1.385(4)
C27 C32 1.386(4)
C27 C28 1.396(4)
C28 C29 1.384(4)
C29 C30 1.390(5)
C30 C31 1.382(4)
C31 C32 1.384(4)
C33 C38 1.386(4)
C33 C34 1.398(4)
C33 P1 1.804(3)
C34 C35 1.378(4)
C35 C36 1.379(4)
C36 C37 1.385(4)
C37 C38 1.390(4)
O1 P1 1.488(2)
